data_2240806
loop_
_publ_author_name
'Huang, Ke-Bin'
'Zhang, Gui-Jie'

_publ_section_title
;
 Cystal structure of
 <i>N</i>-[2-(benzo[<i>d</i>][1,3]dioxol-5-yl)ethyl]-4-methylbenzenesulfonamide
;
_journal_issue 7
_journal_name_full 'Acta Crystallographica Section E'
_journal_page_first o452
_journal_paper_doi 10.1107/S2056989015010555
_journal_volume 71
_journal_year 2015
_chemical_formula_iupac 'C16 H17 N O4 S'
_chemical_formula_moiety 'C16 H17 N O4 S'
_chemical_formula_sum 'C16 H17 N O4 S'
_chemical_formula_weight 319.37
_chemical_name_systematic <i>N</i>-[2-(Benzo[<i>d</i>][1,3]dioxol-5-yl)ethyl]-4-methylbenzenesulfonamide
_space_group_crystal_system monoclinic
_space_group_IT_number 14
_space_group_name_Hall '-P 2yn'
_space_group_name_H-M_alt 'P 1 21/n 1'
_symmetry_space_group_name_Hall '-P 2yn'
_symmetry_space_group_name_H-M 'P 1 21/n 1'
_atom_sites_solution_hydrogens geom
_atom_sites_solution_primary direct
_atom_sites_solution_secondary difmap
_audit_creation_method
;
  Olex2 1.1
  (compiled 2011.02.15 svn.r1672, GUI svn.r3494)
;
_cell_angle_alpha 90.00
_cell_angle_beta 100.5980(18)
_cell_angle_gamma 90.00
_cell_formula_units_Z 4
_cell_length_a 12.3265(2)
_cell_length_b 9.96026(16)
_cell_length_c 12.7021(3)
_cell_measurement_reflns_used 5283
_cell_measurement_temperature 293(2)
_cell_measurement_theta_max 28.6653
_cell_measurement_theta_min 2.9372
_cell_volume 1532.90(5)
_computing_cell_refinement
;
CrysAlisPro (Agilent, 2011)
;
_computing_data_collection
;
CrysAlisPro (Agilent, 2011)
;
_computing_data_reduction
;
CrysAlisPro (Agilent, 2011)
;
_computing_molecular_graphics
;
OLEX (Dolomanov <i>et al.</i>,  2009)
;
_computing_publication_material
;
OLEX (Dolomanov <i>et al.</i>,  2009)
;
_computing_structure_refinement
;
SHELXL-97 (Sheldrick, 2008)
;
_computing_structure_solution
;
SHELXS-97 (Sheldrick, 2008)
;
_diffrn_ambient_temperature 293(2)
_diffrn_detector_area_resol_mean 16.1623
_diffrn_measured_fraction_theta_full 0.999
_diffrn_measured_fraction_theta_max 0.999
_diffrn_measurement_device_type ' Agilent SuperNova (single source at offset), Eos'
_diffrn_measurement_method '\w scans'
_diffrn_radiation_monochromator mirror
_diffrn_radiation_type 'Mo K\a'
_diffrn_radiation_wavelength 0.7107
_diffrn_reflns_av_R_equivalents 0.0287
_diffrn_reflns_limit_h_max 15
_diffrn_reflns_limit_h_min -15
_diffrn_reflns_limit_k_max 12
_diffrn_reflns_limit_k_min -12
_diffrn_reflns_limit_l_max 15
_diffrn_reflns_limit_l_min -15
_diffrn_reflns_number 12219
_diffrn_reflns_theta_full 26.37
_diffrn_reflns_theta_max 26.37
_diffrn_reflns_theta_min 2.94
_exptl_absorpt_coefficient_mu 0.229
_exptl_absorpt_correction_T_max 1.00000
_exptl_absorpt_correction_T_min 0.86818
_exptl_absorpt_correction_type multi-scan
_exptl_absorpt_process_details
;
(CrysAlisPro; Agilent, 2011)
;
_exptl_crystal_colour yellow
_exptl_crystal_density_diffrn 1.384
_exptl_crystal_density_method 'not measured'
_exptl_crystal_description block
_exptl_crystal_F_000 672
_exptl_crystal_size_max 0.40
_exptl_crystal_size_mid 0.20
_exptl_crystal_size_min 0.12
_refine_diff_density_max 0.188
_refine_diff_density_min -0.389
_refine_ls_extinction_method none
_refine_ls_goodness_of_fit_ref 1.046
_refine_ls_hydrogen_treatment mixed
_refine_ls_matrix_type full
_refine_ls_number_parameters 204
_refine_ls_number_reflns 3136
_refine_ls_number_restraints 0
_refine_ls_restrained_S_all 1.046
_refine_ls_R_factor_all 0.0518
_refine_ls_R_factor_gt 0.0427
_refine_ls_shift/su_max 0.000
_refine_ls_shift/su_mean 0.000
_refine_ls_structure_factor_coef Fsqd
_refine_ls_weighting_details 'calc w=1/[\s^2^(Fo^2^)+(0.0499P)^2^+0.4898P] where P=(Fo^2^+2Fc^2^)/3'
_refine_ls_weighting_scheme calc
_refine_ls_wR_factor_gt 0.1075
_refine_ls_wR_factor_ref 0.1148
_reflns_number_gt 2587
_reflns_number_total 3136
_reflns_threshold_expression I>2\s(I)
_cod_data_source_file hb7436sup1.cif
_cod_data_source_block I
_cod_database_code 2240806

loop_
_space_group_symop_id
_space_group_symop_operation_xyz
1 'x, y, z'
2 '-x+1/2, y+1/2, -z+1/2'
3 '-x, -y, -z'
4 'x-1/2, -y-1/2, z-1/2'

loop_
_atom_site_type_symbol
_atom_site_label
_atom_site_fract_x
_atom_site_fract_y
_atom_site_fract_z
_atom_site_U_iso_or_equiv
_atom_site_adp_type
_atom_site_calc_flag
_atom_site_refinement_flags
_atom_site_occupancy
_atom_site_symmetry_multiplicity
S S1 0.01040(4) 0.17100(5) 0.62290(4) 0.04836(17) Uani d . 1 1
O O1 0.10241(14) -0.39697(19) 0.99233(14) 0.0834(5) Uani d . 1 1
O O2 0.07337(17) -0.43875(18) 0.81134(15) 0.0899(6) Uani d . 1 1
O O3 0.04945(13) 0.23231(16) 0.72422(12) 0.0689(4) Uani d . 1 1
O O4 0.08943(10) 0.12122(14) 0.56207(12) 0.0602(4) Uani d . 1 1
N N1 -0.06387(14) 0.04327(17) 0.64128(15) 0.0521(4) Uani d . 1 1
H H1 -0.0777(17) -0.003(2) 0.5849(18) 0.058(7) Uiso d . 1 1
C C1 0.1333(2) -0.4786(3) 0.9109(2) 0.0844(8) Uani d . 1 1
H H1A 0.2117 -0.4692 0.9115 0.101 Uiso calc R 1 1
H H1B 0.1181 -0.5721 0.9239 0.101 Uiso calc R 1 1
C C2 0.02598(17) -0.3080(2) 0.93953(17) 0.0564(5) Uani d . 1 1
C C3 -0.0287(2) -0.2082(3) 0.98013(18) 0.0725(7) Uani d . 1 1
H H3 -0.0176 -0.1910 1.0533 0.087 Uiso calc R 1 1
C C4 -0.10220(19) -0.1330(2) 0.90745(18) 0.0657(6) Uani d . 1 1
H H4 -0.1404 -0.0633 0.9331 0.079 Uiso calc R 1 1
C C5 -0.12075(16) -0.1574(2) 0.79891(16) 0.0515(5) Uani d . 1 1
C C6 -0.06264(17) -0.2603(2) 0.76031(16) 0.0556(5) Uani d . 1 1
H H6 -0.0725 -0.2786 0.6874 0.067 Uiso calc R 1 1
C C7 0.00883(17) -0.3334(2) 0.83196(17) 0.0538(5) Uani d . 1 1
C C8 -0.20189(18) -0.0740(2) 0.7228(2) 0.0676(6) Uani d . 1 1
H H8A -0.2671 -0.0597 0.7541 0.081 Uiso calc R 1 1
H H8B -0.2244 -0.1242 0.6569 0.081 Uiso calc R 1 1
C C9 -0.15798(18) 0.0611(2) 0.6958(2) 0.0654(6) Uani d . 1 1
H H9A -0.2159 0.1108 0.6499 0.078 Uiso calc R 1 1
H H9B -0.1351 0.1124 0.7610 0.078 Uiso calc R 1 1
C C10 -0.07539(13) 0.28694(17) 0.54277(14) 0.0397(4) Uani d . 1 1
C C11 -0.08585(15) 0.41631(18) 0.57810(15) 0.0462(4) Uani d . 1 1
H H11 -0.0486 0.4434 0.6451 0.055 Uiso calc R 1 1
C C12 -0.15261(15) 0.50503(18) 0.51218(16) 0.0491(4) Uani d . 1 1
H H12 -0.1592 0.5927 0.5354 0.059 Uiso calc R 1 1
C C13 -0.20962(14) 0.46749(17) 0.41312(15) 0.0437(4) Uani d . 1 1
C C14 -0.28241(19) 0.5655(2) 0.34252(19) 0.0665(6) Uani d . 1 1
H H14A -0.2651 0.5636 0.2719 0.100 Uiso calc R 1 1
H H14B -0.2702 0.6543 0.3717 0.100 Uiso calc R 1 1
H H14C -0.3583 0.5411 0.3389 0.100 Uiso calc R 1 1
C C15 -0.19811(16) 0.33719(18) 0.37970(15) 0.0505(5) Uani d . 1 1
H H15 -0.2365 0.3099 0.3132 0.061 Uiso calc R 1 1
C C16 -0.13115(16) 0.24717(18) 0.44277(15) 0.0490(5) Uani d . 1 1
H H16 -0.1233 0.1602 0.4186 0.059 Uiso calc R 1 1

loop_
_atom_site_aniso_label
_atom_site_aniso_U_11
_atom_site_aniso_U_22
_atom_site_aniso_U_33
_atom_site_aniso_U_12
_atom_site_aniso_U_13
_atom_site_aniso_U_23
S1 0.0424(3) 0.0496(3) 0.0495(3) 0.00838(19) -0.0009(2) 0.0022(2)
O1 0.0771(11) 0.0969(13) 0.0694(11) 0.0077(10) -0.0045(9) 0.0205(10)
O2 0.1130(14) 0.0765(11) 0.0788(12) 0.0330(10) 0.0134(11) -0.0013(10)
O3 0.0695(9) 0.0724(10) 0.0540(9) 0.0114(8) -0.0171(7) -0.0045(8)
O4 0.0426(7) 0.0613(8) 0.0773(10) 0.0105(6) 0.0124(7) 0.0019(7)
N1 0.0576(10) 0.0477(9) 0.0524(10) 0.0109(7) 0.0135(8) 0.0075(8)
C1 0.0721(16) 0.0828(18) 0.100(2) 0.0123(14) 0.0206(15) 0.0238(16)
C2 0.0544(11) 0.0642(13) 0.0483(11) -0.0089(10) 0.0031(9) 0.0088(10)
C3 0.0907(18) 0.0882(17) 0.0389(11) -0.0001(14) 0.0124(11) -0.0021(12)
C4 0.0749(14) 0.0733(14) 0.0537(13) 0.0090(12) 0.0244(11) 0.0001(11)
C5 0.0477(10) 0.0564(11) 0.0514(11) -0.0090(8) 0.0115(9) 0.0062(9)
C6 0.0674(13) 0.0554(12) 0.0416(11) -0.0091(10) 0.0037(9) -0.0052(9)
C7 0.0590(12) 0.0484(11) 0.0537(12) -0.0069(9) 0.0100(9) -0.0037(9)
C8 0.0518(12) 0.0843(16) 0.0671(14) 0.0040(11) 0.0118(10) 0.0182(12)
C9 0.0657(13) 0.0674(14) 0.0676(14) 0.0216(11) 0.0244(11) 0.0168(11)
C10 0.0367(8) 0.0398(9) 0.0414(9) 0.0008(7) 0.0039(7) 0.0008(7)
C11 0.0465(10) 0.0457(10) 0.0441(10) -0.0004(8) 0.0020(8) -0.0077(8)
C12 0.0532(10) 0.0364(9) 0.0562(12) 0.0027(8) 0.0059(9) -0.0071(8)
C13 0.0414(9) 0.0421(9) 0.0475(10) 0.0016(7) 0.0079(8) 0.0052(8)
C14 0.0713(14) 0.0559(12) 0.0669(14) 0.0134(10) -0.0019(11) 0.0107(11)
C15 0.0574(11) 0.0472(10) 0.0417(10) 0.0022(8) -0.0043(8) -0.0042(8)
C16 0.0574(11) 0.0382(9) 0.0476(11) 0.0040(8) -0.0005(9) -0.0057(8)

loop_
_atom_type_symbol
_atom_type_description
_atom_type_scat_dispersion_real
_atom_type_scat_dispersion_imag
_atom_type_scat_source
C C 0.0033 0.0016 'International Tables Vol C Tables 4.2.6.8 and 6.1.1.4'
H H 0.0000 0.0000 'International Tables Vol C Tables 4.2.6.8 and 6.1.1.4'
N N 0.0061 0.0033 'International Tables Vol C Tables 4.2.6.8 and 6.1.1.4'
O O 0.0106 0.0060 'International Tables Vol C Tables 4.2.6.8 and 6.1.1.4'
S S 0.1246 0.1234 'International Tables Vol C Tables 4.2.6.8 and 6.1.1.4'

loop_
_geom_angle_atom_site_label_1
_geom_angle_atom_site_label_2
_geom_angle_atom_site_label_3
_geom_angle
O3 S1 O4 118.88(9)
O3 S1 N1 108.32(10)
O3 S1 C10 107.96(9)
O4 S1 N1 105.37(9)
O4 S1 C10 108.07(9)
N1 S1 C10 107.79(8)
C2 O1 C1 105.37(18)
C7 O2 C1 105.8(2)
S1 N1 H1 109.7(15)
C9 N1 S1 119.55(15)
C9 N1 H1 114.4(15)
O1 C1 H1A 109.8
O1 C1 H1B 109.8
O2 C1 O1 109.2(2)
O2 C1 H1A 109.8
O2 C1 H1B 109.8
H1A C1 H1B 108.3
C3 C2 O1 129.2(2)
C3 C2 C7 121.3(2)
C7 C2 O1 109.5(2)
C2 C3 H3 121.5
C2 C3 C4 116.9(2)
C4 C3 H3 121.5
C3 C4 H4 118.7
C5 C4 C3 122.5(2)
C5 C4 H4 118.7
C4 C5 C6 118.8(2)
C4 C5 C8 120.9(2)
C6 C5 C8 120.3(2)
C5 C6 H6 120.9
C7 C6 C5 118.18(19)
C7 C6 H6 120.9
C2 C7 O2 110.14(19)
C6 C7 O2 127.6(2)
C6 C7 C2 122.2(2)
C5 C8 H8A 108.7
C5 C8 H8B 108.7
C5 C8 C9 114.39(18)
H8A C8 H8B 107.6
C9 C8 H8A 108.7
C9 C8 H8B 108.7
N1 C9 C8 110.25(17)
N1 C9 H9A 109.6
N1 C9 H9B 109.6
C8 C9 H9A 109.6
C8 C9 H9B 109.6
H9A C9 H9B 108.1
C11 C10 S1 120.52(13)
C11 C10 C16 120.34(16)
C16 C10 S1 119.13(13)
C10 C11 H11 120.6
C10 C11 C12 118.82(17)
C12 C11 H11 120.6
C11 C12 H12 119.1
C13 C12 C11 121.88(17)
C13 C12 H12 119.1
C12 C13 C14 121.13(17)
C12 C13 C15 118.21(16)
C15 C13 C14 120.67(18)
C13 C14 H14A 109.5
C13 C14 H14B 109.5
C13 C14 H14C 109.5
H14A C14 H14B 109.5
H14A C14 H14C 109.5
H14B C14 H14C 109.5
C13 C15 H15 119.4
C16 C15 C13 121.29(17)
C16 C15 H15 119.4
C10 C16 H16 120.3
C15 C16 C10 119.46(16)
C15 C16 H16 120.3

loop_
_geom_bond_atom_site_label_1
_geom_bond_atom_site_label_2
_geom_bond_distance
S1 O3 1.4259(15)
S1 O4 1.4383(14)
S1 N1 1.6092(18)
S1 C10 1.7584(17)
O1 C1 1.421(3)
O1 C2 1.375(3)
O2 C1 1.400(3)
O2 C7 1.371(3)
N1 H1 0.84(2)
N1 C9 1.467(3)
C1 H1A 0.9700
C1 H1B 0.9700
C2 C3 1.355(3)
C2 C7 1.367(3)
C3 H3 0.9300
C3 C4 1.388(3)
C4 H4 0.9300
C4 C5 1.377(3)
C5 C6 1.390(3)
C5 C8 1.507(3)
C6 H6 0.9300
C6 C7 1.356(3)
C8 H8A 0.9700
C8 H8B 0.9700
C8 C9 1.513(3)
C9 H9A 0.9700
C9 H9B 0.9700
C10 C11 1.378(2)
C10 C16 1.386(2)
C11 H11 0.9300
C11 C12 1.380(3)
C12 H12 0.9300
C12 C13 1.375(3)
C13 C14 1.505(3)
C13 C15 1.381(3)
C14 H14A 0.9600
C14 H14B 0.9600
C14 H14C 0.9600
C15 H15 0.9300
C15 C16 1.372(3)
C16 H16 0.9300

loop_
_geom_hbond_atom_site_label_D
_geom_hbond_atom_site_label_H
_geom_hbond_atom_site_label_A
_geom_hbond_site_symmetry_A
_geom_hbond_distance_DH
_geom_hbond_distance_HA
_geom_hbond_distance_DA
_geom_hbond_angle_DHA
N1 H1 O4 3_556 0.84(2) 2.19(2) 3.026(2) 172(2)

loop_
_geom_torsion_atom_site_label_1
_geom_torsion_atom_site_label_2
_geom_torsion_atom_site_label_3
_geom_torsion_atom_site_label_4
_geom_torsion
S1 N1 C9 C8 -169.30(16)
S1 C10 C11 C12 178.98(14)
S1 C10 C16 C15 -179.88(15)
O1 C2 C3 C4 -179.9(2)
O1 C2 C7 O2 -0.2(2)
O1 C2 C7 C6 -179.87(19)
O3 S1 N1 C9 55.48(18)
O3 S1 C10 C11 6.21(18)
O3 S1 C10 C16 -174.78(15)
O4 S1 N1 C9 -176.30(16)
O4 S1 C10 C11 -123.57(16)
O4 S1 C10 C16 55.44(17)
N1 S1 C10 C11 123.02(16)
N1 S1 C10 C16 -57.97(17)
C1 O1 C2 C3 -179.6(2)
C1 O1 C2 C7 0.8(2)
C1 O2 C7 C2 -0.5(3)
C1 O2 C7 C6 179.1(2)
C2 O1 C1 O2 -1.1(3)
C2 C3 C4 C5 0.6(4)
C3 C2 C7 O2 -179.8(2)
C3 C2 C7 C6 0.5(3)
C3 C4 C5 C6 -0.9(3)
C3 C4 C5 C8 179.5(2)
C4 C5 C6 C7 0.9(3)
C4 C5 C8 C9 79.5(3)
C5 C6 C7 O2 179.6(2)
C5 C6 C7 C2 -0.8(3)
C5 C8 C9 N1 62.4(3)
C6 C5 C8 C9 -100.1(2)
C7 O2 C1 O1 1.0(3)
C7 C2 C3 C4 -0.4(3)
C8 C5 C6 C7 -179.48(18)
C10 S1 N1 C9 -61.09(18)
C10 C11 C12 C13 0.7(3)
C11 C10 C16 C15 -0.9(3)
C11 C12 C13 C14 179.75(19)
C11 C12 C13 C15 -0.5(3)
C12 C13 C15 C16 -0.5(3)
C13 C15 C16 C10 1.1(3)
C14 C13 C15 C16 179.33(19)
C16 C10 C11 C12 0.0(3)

_cod_database_fobs_code 2240806
